data_7012407
loop_
_publ_author_name
'Zart, Matthew K.'
'Sorrell, Thomas N.'
'Powell, Douglas'
'Borovik, A. S.'

_publ_section_title
;
 Development of bio-inspired chelates with hydrogen bond donors:
 synthesis and structure of monomeric metal acetate complexes with
 intramolecular hydrogen bondsBased on the presentation given at Dalton
 Discussion No. 5, 10?12th April 2003, Noordwijkerhout, The
 Netherlands.
;
_journal_issue 10
_journal_name_full 'Dalton Transactions'
_journal_page_first 1986
_journal_paper_doi 10.1039/b210794p
_journal_year 2003
_chemical_formula_moiety '(K1) 1+, (C17 H34 Fe1 N5 O4) 1-'
_chemical_formula_sum 'C17 H34 Fe K N5 O4'
_chemical_formula_weight 467.44
_space_group_IT_number 2
_symmetry_cell_setting triclinic
_symmetry_space_group_name_Hall '-P 1'
_symmetry_space_group_name_H-M 'P -1'
_atom_sites_solution_hydrogens geom
_atom_sites_solution_primary direct
_atom_sites_solution_secondary difmap
_audit_creation_method SHELXL-97
_cell_angle_alpha 70.427(2)
_cell_angle_beta 74.547(2)
_cell_angle_gamma 70.066(2)
_cell_formula_units_Z 4
_cell_length_a 10.4396(6)
_cell_length_b 15.1673(9)
_cell_length_c 17.0455(10)
_cell_measurement_reflns_used 8136
_cell_measurement_temperature 100(2)
_cell_measurement_theta_max 30.00
_cell_measurement_theta_min 2.21
_cell_volume 2355.1(2)
_computing_structure_refinement 'SHELXL-97 (Sheldrick, 1997)'
_computing_structure_solution 'SHELXS-97 (Sheldrick, 1990)'
_diffrn_ambient_temperature 100(2)
_diffrn_measured_fraction_theta_full 0.946
_diffrn_measured_fraction_theta_max 0.902
_diffrn_measurement_method '\w scan frames'
_diffrn_radiation_monochromator graphite
_diffrn_radiation_source 'fine-focus sealed tube'
_diffrn_radiation_type MoK\a
_diffrn_radiation_wavelength 0.71073
_diffrn_reflns_av_R_equivalents 0.0190
_diffrn_reflns_av_sigmaI/netI 0.0393
_diffrn_reflns_limit_h_max 12
_diffrn_reflns_limit_h_min -14
_diffrn_reflns_limit_k_max 18
_diffrn_reflns_limit_k_min -21
_diffrn_reflns_limit_l_max 23
_diffrn_reflns_limit_l_min -23
_diffrn_reflns_number 19279
_diffrn_reflns_theta_full 26.00
_diffrn_reflns_theta_max 30.01
_diffrn_reflns_theta_min 2.11
_diffrn_standards_decay_% -0.17
_diffrn_standards_number 237
_exptl_absorpt_coefficient_mu 0.847
_exptl_absorpt_correction_T_max 0.8979
_exptl_absorpt_correction_T_min 0.8036
_exptl_absorpt_correction_type multi-scan
_exptl_absorpt_process_details 'SADABS, 2000'
_exptl_crystal_colour colorless
_exptl_crystal_density_diffrn 1.318
_exptl_crystal_density_method 'not measured'
_exptl_crystal_description prism
_exptl_crystal_F_000 992
_exptl_crystal_size_max 0.27
_exptl_crystal_size_mid 0.23
_exptl_crystal_size_min 0.13
_refine_diff_density_max 1.319
_refine_diff_density_min -0.530
_refine_diff_density_rms 0.097
_refine_ls_extinction_method none
_refine_ls_goodness_of_fit_ref 1.107
_refine_ls_hydrogen_treatment mixed
_refine_ls_matrix_type full
_refine_ls_number_parameters 505
_refine_ls_number_reflns 12406
_refine_ls_number_restraints 0
_refine_ls_restrained_S_all 1.107
_refine_ls_R_factor_all 0.0648
_refine_ls_R_factor_gt 0.0531
_refine_ls_shift/su_max 0.001
_refine_ls_shift/su_mean 0.000
_refine_ls_structure_factor_coef Fsqd
_refine_ls_weighting_details 'calc w=1/[\s^2^(Fo^2^)+(0.0540P)^2^+3.6000P] where P=(Fo^2^+2Fc^2^)/3'
_refine_ls_weighting_scheme calc
_refine_ls_wR_factor_gt 0.1325
_refine_ls_wR_factor_ref 0.1381
_reflns_number_gt 10250
_reflns_number_total 12406
_reflns_threshold_expression >2sigma(I)
_cod_data_source_file b210794p.txt
_cod_data_source_block 02078m
_cod_database_code 7012407

loop_
_symmetry_equiv_pos_as_xyz
'x, y, z'
'-x, -y, -z'

loop_
_atom_site_label
_atom_site_type_symbol
_atom_site_fract_x
_atom_site_fract_y
_atom_site_fract_z
_atom_site_U_iso_or_equiv
_atom_site_adp_type
_atom_site_occupancy
_atom_site_symmetry_multiplicity
_atom_site_calc_flag
_atom_site_refinement_flags
_atom_site_disorder_assembly
_atom_site_disorder_group
K1 K -0.33722(7) 1.03872(4) -0.03278(4) 0.02774(14) Uani 1 1 d . . .
K2 K 0.17150(6) 0.49248(4) 0.51355(3) 0.02155(12) Uani 1 1 d . . .
Fe1A Fe 0.13701(4) 0.76047(3) 0.16104(2) 0.01777(9) Uani 1 1 d . . .
N1A N 0.0467(2) 0.87388(15) 0.22962(13) 0.0195(4) Uani 1 1 d . . .
C2A C -0.0282(3) 0.95964(19) 0.16918(16) 0.0228(5) Uani 1 1 d . . .
H2AA H 0.0367 0.9977 0.1327 0.027 Uiso 1 1 calc R . .
H2AB H -0.1026 1.0019 0.2012 0.027 Uiso 1 1 calc R . .
C3A C -0.0915(3) 0.93107(19) 0.11358(17) 0.0233(5) Uani 1 1 d . . .
H3AA H -0.1736 0.9090 0.1472 0.028 Uiso 1 1 calc R . .
H3AB H -0.1218 0.9883 0.0664 0.028 Uiso 1 1 calc R . .
N4A N 0.0105(2) 0.85255(16) 0.07964(14) 0.0219(4) Uani 1 1 d . . .
C5A C -0.0207(3) 0.83899(19) 0.01358(16) 0.0222(5) Uani 1 1 d . . .
O6A O -0.1282(2) 0.88702(14) -0.01791(12) 0.0252(4) Uani 1 1 d . . .
N7A N 0.0796(3) 0.76955(19) -0.02271(16) 0.0308(5) Uani 1 1 d . . .
H7AA H 0.1646 0.7544 -0.0136 0.037 Uiso 1 1 calc R . .
C8A C 0.0543(3) 0.7194(2) -0.07525(18) 0.0299(6) Uani 1 1 d . . .
C9A C 0.1889(4) 0.6398(3) -0.0895(2) 0.0481(9) Uani 1 1 d . . .
H9AA H 0.2097 0.5947 -0.0350 0.072 Uiso 1 1 d R . .
H9AB H 0.2648 0.6697 -0.1180 0.072 Uiso 1 1 d R . .
H9AC H 0.1783 0.6041 -0.1248 0.072 Uiso 1 1 d R . .
C10A C 0.0257(4) 0.7896(3) -0.1609(2) 0.0427(8) Uani 1 1 d . . .
H10A H -0.0574 0.8429 -0.1526 0.064 Uiso 1 1 d R . .
H10B H 0.0113 0.7548 -0.1956 0.064 Uiso 1 1 d R . .
H10C H 0.1048 0.8160 -0.1895 0.064 Uiso 1 1 d R . .
C11A C -0.0626(5) 0.6733(3) -0.0299(3) 0.0572(12) Uani 1 1 d . . .
H11A H -0.1489 0.7244 -0.0217 0.086 Uiso 1 1 d R . .
H11B H -0.0419 0.6297 0.0252 0.086 Uiso 1 1 d R . .
H11C H -0.0728 0.6359 -0.0639 0.086 Uiso 1 1 d R . .
C12A C -0.0496(3) 0.83011(19) 0.30096(16) 0.0231(5) Uani 1 1 d . . .
H12A H -0.1304 0.8317 0.2800 0.028 Uiso 1 1 calc R . .
H12B H -0.0834 0.8684 0.3430 0.028 Uiso 1 1 calc R . .
C13A C 0.0235(3) 0.72481(19) 0.34284(16) 0.0229(5) Uani 1 1 d . . .
H13A H 0.0976 0.7231 0.3699 0.027 Uiso 1 1 calc R . .
H13B H -0.0432 0.6936 0.3868 0.027 Uiso 1 1 calc R . .
N14A N 0.0827(2) 0.67298(15) 0.27703(13) 0.0193(4) Uani 1 1 d . . .
C15A C 0.0919(3) 0.57777(18) 0.30332(16) 0.0191(5) Uani 1 1 d . . .
O16A O 0.0640(2) 0.53050(13) 0.37970(11) 0.0217(4) Uani 1 1 d . . .
N17A N 0.1271(3) 0.53234(16) 0.23958(14) 0.0271(5) Uani 1 1 d . . .
H17A H 0.1024 0.5671 0.1904 0.033 Uiso 1 1 calc R . .
C18A C 0.2042(3) 0.4283(2) 0.24945(18) 0.0281(6) Uani 1 1 d . . .
C19A C 0.2440(5) 0.4161(3) 0.1599(2) 0.0572(12) Uani 1 1 d . . .
H19A H 0.3043 0.4572 0.1249 0.086 Uiso 1 1 d R . .
H19B H 0.1603 0.4354 0.1355 0.086 Uiso 1 1 d R . .
H19C H 0.2929 0.3478 0.1618 0.086 Uiso 1 1 d R . .
C20A C 0.3335(3) 0.4044(2) 0.2857(3) 0.0432(9) Uani 1 1 d . . .
H20A H 0.3075 0.4126 0.3430 0.065 Uiso 1 1 d R . .
H20B H 0.3897 0.4481 0.2499 0.065 Uiso 1 1 d R . .
H20C H 0.3871 0.3368 0.2876 0.065 Uiso 1 1 d R . .
C21A C 0.1123(3) 0.3632(2) 0.3037(2) 0.0303(6) Uani 1 1 d . . .
H21A H 0.0820 0.3738 0.3602 0.045 Uiso 1 1 d R . .
H21B H 0.1644 0.2949 0.3082 0.045 Uiso 1 1 d R . .
H21C H 0.0313 0.3790 0.2777 0.045 Uiso 1 1 d R . .
C22A C 0.1422(3) 0.9013(2) 0.26124(18) 0.0275(6) Uani 1 1 d . . .
H22A H 0.0894 0.9517 0.2906 0.041 Uiso 1 1 d R . .
H22B H 0.2087 0.9264 0.2136 0.041 Uiso 1 1 d R . .
H22C H 0.1918 0.8439 0.3005 0.041 Uiso 1 1 d R . .
O23A O 0.3428(2) 0.77015(14) 0.09848(12) 0.0249(4) Uani 1 1 d . . .
C24A C 0.3727(3) 0.6924(2) 0.07692(16) 0.0243(5) Uani 1 1 d . . .
O25A O 0.2838(2) 0.64683(15) 0.09385(12) 0.0273(4) Uani 1 1 d . . .
C26A C 0.5148(3) 0.6524(3) 0.0310(2) 0.0351(7) Uani 1 1 d . . .
H26A H 0.5065 0.6352 -0.0176 0.053 Uiso 1 1 d R . .
H26B H 0.5648 0.5942 0.0694 0.053 Uiso 1 1 d R . .
H26C H 0.5655 0.7017 0.0113 0.053 Uiso 1 1 d R . .
Fe1B Fe 0.57998(4) 0.74216(2) 0.33249(2) 0.01663(9) Uani 1 1 d . . .
N1B N 0.6530(2) 0.62467(15) 0.26871(13) 0.0189(4) Uani 1 1 d . . .
C2B C 0.5205(3) 0.60854(19) 0.26969(16) 0.0216(5) Uani 1 1 d . . .
H2BA H 0.5392 0.5483 0.2528 0.026 Uiso 1 1 calc R . .
H2BB H 0.4696 0.6637 0.2283 0.026 Uiso 1 1 calc R . .
C3B C 0.4318(3) 0.59952(19) 0.35771(16) 0.0225(5) Uani 1 1 d . . .
H3BA H 0.3393 0.5963 0.3562 0.027 Uiso 1 1 calc R . .
H3BB H 0.4760 0.5394 0.3981 0.027 Uiso 1 1 calc R . .
N4B N 0.4184(2) 0.68471(16) 0.38412(13) 0.0203(4) Uani 1 1 d . . .
C5B C 0.3207(3) 0.69835(19) 0.45246(16) 0.0215(5) Uani 1 1 d . . .
O6B O 0.2533(2) 0.63902(15) 0.49739(12) 0.0265(4) Uani 1 1 d . . .
N7B N 0.2964(2) 0.78625(17) 0.46876(15) 0.0260(5) Uani 1 1 d . . .
H7BA H 0.3275 0.8316 0.4279 0.031 Uiso 1 1 calc R . .
C8B C 0.2229(3) 0.8107(2) 0.54856(19) 0.0301(6) Uani 1 1 d . . .
C9B C 0.2348(4) 0.9120(2) 0.5391(2) 0.0393(8) Uani 1 1 d . . .
H9BA H 0.1948 0.9586 0.4901 0.059 Uiso 1 1 d R . .
H9BB H 0.3325 0.9093 0.5310 0.059 Uiso 1 1 d R . .
H9BC H 0.1848 0.9328 0.5902 0.059 Uiso 1 1 d R . .
C10B C 0.2913(5) 0.7380(3) 0.6222(2) 0.0537(11) Uani 1 1 d . . .
H10D H 0.2855 0.6729 0.6279 0.081 Uiso 1 1 d R . .
H10E H 0.2438 0.7571 0.6744 0.081 Uiso 1 1 d R . .
H10F H 0.3886 0.7372 0.6117 0.081 Uiso 1 1 d R . .
C11B C 0.0713(4) 0.8155(3) 0.5619(3) 0.0578(12) Uani 1 1 d . . .
H11D H 0.0629 0.7512 0.5674 0.087 Uiso 1 1 d R . .
H11E H 0.0306 0.8629 0.5135 0.087 Uiso 1 1 d R . .
H11F H 0.0225 0.8355 0.6136 0.087 Uiso 1 1 d R . .
C12B C 0.7189(3) 0.67016(18) 0.18293(16) 0.0208(5) Uani 1 1 d . . .
H12C H 0.7262 0.6319 0.1441 0.025 Uiso 1 1 calc R . .
H12D H 0.8137 0.6684 0.1848 0.025 Uiso 1 1 calc R . .
C13B C 0.6380(3) 0.77488(18) 0.14872(15) 0.0201(5) Uani 1 1 d . . .
H13C H 0.6936 0.8065 0.0969 0.024 Uiso 1 1 calc R . .
H13D H 0.5517 0.7764 0.1339 0.024 Uiso 1 1 calc R . .
N14B N 0.6046(2) 0.82785(15) 0.21274(13) 0.0198(4) Uani 1 1 d . . .
C15B C 0.5531(3) 0.92464(19) 0.18409(16) 0.0234(5) Uani 1 1 d . . .
O16B O 0.5199(2) 0.96795(14) 0.11184(12) 0.0262(4) Uani 1 1 d . . .
N17B N 0.5432(4) 0.97661(19) 0.23831(17) 0.0518(10) Uani 1 1 d . . .
H17B H 0.5824 0.9442 0.2833 0.062 Uiso 1 1 calc R . .
C18B C 0.4746(4) 1.0803(2) 0.22951(19) 0.0370(8) Uani 1 1 d . . .
C19B C 0.4891(9) 1.0999(3) 0.3080(3) 0.113(3) Uani 1 1 d . . .
H19D H 0.4414 1.0613 0.3583 0.170 Uiso 1 1 d R . .
H19E H 0.4479 1.1693 0.3048 0.170 Uiso 1 1 d R . .
H19F H 0.5873 1.0818 0.3116 0.170 Uiso 1 1 d R . .
C20B C 0.5513(4) 1.1412(3) 0.1545(3) 0.0481(9) Uani 1 1 d . . .
H20D H 0.5333 1.1381 0.1020 0.072 Uiso 1 1 d R . .
H20E H 0.6508 1.1158 0.1556 0.072 Uiso 1 1 d R . .
H20F H 0.5195 1.2089 0.1573 0.072 Uiso 1 1 d R . .
C21B C 0.3266(5) 1.1061(4) 0.2214(5) 0.104(3) Uani 1 1 d . . .
H21D H 0.3209 1.0920 0.1706 0.156 Uiso 1 1 d R . .
H21E H 0.2839 1.1757 0.2170 0.156 Uiso 1 1 d R . .
H21F H 0.2778 1.0678 0.2713 0.156 Uiso 1 1 d R . .
C22B C 0.7502(3) 0.53172(19) 0.30446(17) 0.0245(5) Uani 1 1 d . . .
H22D H 0.7735 0.4884 0.2680 0.037 Uiso 1 1 d R . .
H22E H 0.7072 0.5010 0.3611 0.037 Uiso 1 1 d R . .
H22F H 0.8346 0.5438 0.3081 0.037 Uiso 1 1 d R . .
O23B O 0.7035(2) 0.69772(14) 0.42946(12) 0.0255(4) Uani 1 1 d . . .
C24B C 0.6575(3) 0.78070(19) 0.44419(16) 0.0215(5) Uani 1 1 d . . .
O25B O 0.5667(2) 0.84644(14) 0.40578(11) 0.0234(4) Uani 1 1 d . . .
C26B C 0.7118(3) 0.7999(2) 0.50829(19) 0.0321(6) Uani 1 1 d . . .
H26D H 0.7010 0.8698 0.4950 0.048 Uiso 1 1 d R . .
H26E H 0.8100 0.7643 0.5069 0.048 Uiso 1 1 d R . .
H26F H 0.6600 0.7780 0.5648 0.048 Uiso 1 1 d R . .

loop_
_atom_site_aniso_label
_atom_site_aniso_U_11
_atom_site_aniso_U_22
_atom_site_aniso_U_33
_atom_site_aniso_U_23
_atom_site_aniso_U_13
_atom_site_aniso_U_12
K1 0.0309(3) 0.0222(3) 0.0212(3) 0.0013(2) -0.0038(2) -0.0040(2)
K2 0.0259(3) 0.0201(3) 0.0192(2) -0.00271(19) -0.0048(2) -0.0089(2)
Fe1A 0.02068(17) 0.01564(17) 0.01496(16) -0.00312(12) -0.00110(13) -0.00502(13)
N1A 0.0256(11) 0.0160(10) 0.0167(9) -0.0023(8) -0.0023(8) -0.0086(8)
C2A 0.0298(13) 0.0167(12) 0.0201(11) -0.0045(9) -0.0009(10) -0.0071(10)
C3A 0.0270(13) 0.0168(12) 0.0241(12) -0.0055(9) -0.0045(10) -0.0034(9)
N4A 0.0256(11) 0.0188(10) 0.0202(10) -0.0066(8) -0.0037(8) -0.0035(8)
C5A 0.0266(12) 0.0192(12) 0.0193(11) -0.0032(9) -0.0017(10) -0.0080(10)
O6A 0.0292(10) 0.0232(9) 0.0215(9) -0.0023(7) -0.0068(8) -0.0071(8)
N7A 0.0312(13) 0.0357(14) 0.0285(12) -0.0173(11) -0.0100(10) -0.0008(10)
C8A 0.0402(16) 0.0285(15) 0.0231(13) -0.0113(11) -0.0053(12) -0.0080(12)
C9A 0.057(2) 0.045(2) 0.0430(19) -0.0287(17) -0.0127(17) 0.0058(17)
C10A 0.067(2) 0.0388(18) 0.0234(14) -0.0122(13) -0.0098(15) -0.0103(16)
C11A 0.073(3) 0.050(2) 0.060(2) -0.031(2) 0.019(2) -0.038(2)
C12A 0.0269(13) 0.0181(12) 0.0211(11) -0.0058(9) 0.0025(10) -0.0069(10)
C13A 0.0314(13) 0.0170(12) 0.0182(11) -0.0048(9) -0.0008(10) -0.0066(10)
N14A 0.0250(10) 0.0145(9) 0.0166(9) -0.0042(7) -0.0012(8) -0.0051(8)
C15A 0.0208(11) 0.0179(11) 0.0181(11) -0.0047(9) -0.0031(9) -0.0050(9)
O16A 0.0299(9) 0.0156(8) 0.0169(8) -0.0017(6) -0.0024(7) -0.0068(7)
N17A 0.0459(14) 0.0153(10) 0.0169(10) -0.0037(8) -0.0044(10) -0.0058(9)
C18A 0.0383(15) 0.0164(12) 0.0268(13) -0.0081(10) -0.0007(11) -0.0058(11)
C19A 0.105(4) 0.0249(16) 0.0314(17) -0.0154(14) 0.0111(19) -0.0149(19)
C20A 0.0283(15) 0.0252(15) 0.073(3) -0.0180(16) 0.0006(15) -0.0059(12)
C21A 0.0346(15) 0.0178(13) 0.0386(16) -0.0073(11) -0.0081(12) -0.0063(11)
C22A 0.0338(15) 0.0281(14) 0.0239(12) -0.0046(11) -0.0039(11) -0.0157(11)
O23A 0.0233(9) 0.0264(10) 0.0228(9) -0.0059(7) -0.0027(7) -0.0058(7)
C24A 0.0239(12) 0.0295(14) 0.0150(11) -0.0038(10) -0.0032(9) -0.0041(10)
O25A 0.0285(10) 0.0253(10) 0.0251(9) -0.0079(8) 0.0009(8) -0.0067(8)
C26A 0.0251(14) 0.0449(18) 0.0298(14) -0.0156(13) 0.0009(12) -0.0020(12)
Fe1B 0.02096(17) 0.01370(16) 0.01429(16) -0.00178(12) -0.00237(13) -0.00611(13)
N1B 0.0239(10) 0.0150(10) 0.0155(9) -0.0023(7) -0.0025(8) -0.0052(8)
C2B 0.0276(13) 0.0210(12) 0.0179(11) -0.0055(9) -0.0038(10) -0.0087(10)
C3B 0.0280(13) 0.0213(12) 0.0201(11) -0.0046(9) -0.0014(10) -0.0123(10)
N4B 0.0246(10) 0.0175(10) 0.0194(10) -0.0037(8) -0.0022(8) -0.0092(8)
C5B 0.0248(12) 0.0204(12) 0.0190(11) -0.0023(9) -0.0043(10) -0.0085(10)
O6B 0.0313(10) 0.0282(10) 0.0223(9) -0.0059(8) 0.0027(8) -0.0174(8)
N7B 0.0301(12) 0.0220(11) 0.0249(11) -0.0081(9) 0.0058(9) -0.0123(9)
C8B 0.0342(15) 0.0279(14) 0.0287(14) -0.0132(11) 0.0066(12) -0.0131(12)
C9B 0.0448(18) 0.0308(16) 0.0422(18) -0.0194(14) 0.0074(15) -0.0123(14)
C10B 0.096(3) 0.039(2) 0.0294(16) -0.0116(15) -0.0105(19) -0.021(2)
C11B 0.0345(18) 0.065(3) 0.080(3) -0.043(2) 0.0231(19) -0.0227(18)
C12B 0.0266(12) 0.0149(11) 0.0186(11) -0.0047(9) -0.0001(9) -0.0055(9)
C13B 0.0270(12) 0.0171(11) 0.0153(10) -0.0037(9) -0.0008(9) -0.0079(9)
N14B 0.0273(11) 0.0151(10) 0.0144(9) -0.0027(7) -0.0019(8) -0.0054(8)
C15B 0.0294(13) 0.0183(12) 0.0175(11) -0.0041(9) -0.0013(10) -0.0033(10)
O16B 0.0346(11) 0.0188(9) 0.0182(8) 0.0000(7) -0.0061(8) -0.0024(8)
N17B 0.110(3) 0.0131(12) 0.0212(12) -0.0032(9) -0.0207(15) 0.0024(14)
C18B 0.063(2) 0.0126(12) 0.0272(14) -0.0074(10) 0.0008(14) -0.0054(13)
C19B 0.271(9) 0.0231(19) 0.034(2) -0.0122(16) -0.033(4) -0.017(3)
C20B 0.062(2) 0.0305(17) 0.051(2) -0.0146(16) 0.0042(18) -0.0192(16)
C21B 0.040(2) 0.065(3) 0.223(8) -0.097(5) 0.025(3) -0.014(2)
C22B 0.0292(13) 0.0167(12) 0.0249(12) -0.0034(10) -0.0089(10) -0.0021(10)
O23B 0.0300(10) 0.0217(9) 0.0247(9) -0.0067(7) -0.0069(8) -0.0050(8)
C24B 0.0254(12) 0.0231(12) 0.0160(10) -0.0035(9) -0.0003(9) -0.0110(10)
O25B 0.0302(10) 0.0198(9) 0.0190(8) -0.0036(7) -0.0037(7) -0.0076(7)
C26B 0.0410(17) 0.0347(16) 0.0259(13) -0.0130(12) -0.0082(12) -0.0102(13)

loop_
_atom_type_symbol
_atom_type_description
_atom_type_scat_dispersion_real
_atom_type_scat_dispersion_imag
_atom_type_scat_source
C C 0.0033 0.0016 'International Tables Vol C Tables 4.2.6.8 and 6.1.1.4'
H H 0.0000 0.0000 'International Tables Vol C Tables 4.2.6.8 and 6.1.1.4'
N N 0.0061 0.0033 'International Tables Vol C Tables 4.2.6.8 and 6.1.1.4'
O O 0.0106 0.0060 'International Tables Vol C Tables 4.2.6.8 and 6.1.1.4'
K K 0.2009 0.2494 'International Tables Vol C Tables 4.2.6.8 and 6.1.1.4'
Fe Fe 0.3463 0.8444 'International Tables Vol C Tables 4.2.6.8 and 6.1.1.4'

loop_
_geom_angle_atom_site_label_1
_geom_angle_atom_site_label_2
_geom_angle_atom_site_label_3
_geom_angle
_geom_angle_site_symmetry_1
_geom_angle_site_symmetry_3
_geom_angle_publ_flag
O6A K1 O16B 93.83(6) . 1_455 ?
O6A K1 O16B 113.59(7) . 2_575 ?
O16B K1 O16B 89.46(6) 1_455 2_575 ?
O6A K1 O23A 129.28(7) . 2_575 ?
O16B K1 O23A 124.60(6) 1_455 2_575 ?
O16B K1 O23A 99.84(6) 2_575 2_575 ?
O6B K2 O16A 106.73(6) . . ?
O6B K2 O23B 128.93(7) . 2_666 ?
O16A K2 O23B 112.41(6) . 2_666 ?
O6B K2 O16A 119.28(6) . 2_566 ?
O16A K2 O16A 93.05(6) . 2_566 ?
O23B K2 O16A 90.39(6) 2_666 2_566 ?
N4A Fe1A N14A 127.00(9) . . ?
N4A Fe1A O23A 105.81(8) . . ?
N14A Fe1A O23A 127.17(8) . . ?
N4A Fe1A N1A 83.70(9) . . ?
N14A Fe1A N1A 82.28(8) . . ?
O23A Fe1A N1A 107.41(8) . . ?
N4A Fe1A O25A 105.59(8) . . ?
N14A Fe1A O25A 100.64(8) . . ?
O23A Fe1A O25A 58.97(8) . . ?
N1A Fe1A O25A 164.90(8) . . ?
C22A N1A C12A 110.4(2) . . ?
C22A N1A C2A 110.3(2) . . ?
C12A N1A C2A 111.8(2) . . ?
C22A N1A Fe1A 117.55(17) . . ?
C12A N1A Fe1A 101.89(15) . . ?
C2A N1A Fe1A 104.58(15) . . ?
N1A C2A C3A 112.5(2) . . ?
N1A C2A H2AA 109.1 . . ?
C3A C2A H2AA 109.1 . . ?
N1A C2A H2AB 109.1 . . ?
C3A C2A H2AB 109.1 . . ?
H2AA C2A H2AB 107.8 . . ?
N4A C3A C2A 110.0(2) . . ?
N4A C3A H3AA 109.7 . . ?
C2A C3A H3AA 109.7 . . ?
N4A C3A H3AB 109.7 . . ?
C2A C3A H3AB 109.7 . . ?
H3AA C3A H3AB 108.2 . . ?
C5A N4A C3A 114.7(2) . . ?
C5A N4A Fe1A 129.69(18) . . ?
C3A N4A Fe1A 112.54(17) . . ?
O6A C5A N4A 124.7(2) . . ?
O6A C5A N7A 120.0(2) . . ?
N4A C5A N7A 115.2(2) . . ?
C5A O6A K1 148.42(18) . . ?
C5A N7A C8A 124.9(3) . . ?
C5A N7A H7AA 117.6 . . ?
C8A N7A H7AA 117.6 . . ?
N7A C8A C11A 110.8(3) . . ?
N7A C8A C10A 110.5(3) . . ?
C11A C8A C10A 111.5(3) . . ?
N7A C8A C9A 105.8(3) . . ?
C11A C8A C9A 109.6(3) . . ?
C10A C8A C9A 108.4(3) . . ?
C8A C9A H9AA 109.5 . . ?
C8A C9A H9AB 109.5 . . ?
H9AA C9A H9AB 109.5 . . ?
C8A C9A H9AC 109.5 . . ?
H9AA C9A H9AC 109.5 . . ?
H9AB C9A H9AC 109.5 . . ?
C8A C10A H10A 109.5 . . ?
C8A C10A H10B 109.5 . . ?
H10A C10A H10B 109.5 . . ?
C8A C10A H10C 109.5 . . ?
H10A C10A H10C 109.5 . . ?
H10B C10A H10C 109.5 . . ?
C8A C11A H11A 109.5 . . ?
C8A C11A H11B 109.5 . . ?
H11A C11A H11B 109.5 . . ?
C8A C11A H11C 109.5 . . ?
H11A C11A H11C 109.5 . . ?
H11B C11A H11C 109.5 . . ?
N1A C12A C13A 110.2(2) . . ?
N1A C12A H12A 109.6 . . ?
C13A C12A H12A 109.6 . . ?
N1A C12A H12B 109.6 . . ?
C13A C12A H12B 109.6 . . ?
H12A C12A H12B 108.1 . . ?
N14A C13A C12A 107.8(2) . . ?
N14A C13A H13A 110.1 . . ?
C12A C13A H13A 110.1 . . ?
N14A C13A H13B 110.1 . . ?
C12A C13A H13B 110.1 . . ?
H13A C13A H13B 108.5 . . ?
C15A N14A C13A 115.1(2) . . ?
C15A N14A Fe1A 131.63(17) . . ?
C13A N14A Fe1A 113.27(16) . . ?
O16A C15A N14A 124.9(2) . . ?
O16A C15A N17A 120.0(2) . . ?
N14A C15A N17A 114.9(2) . . ?
C15A O16A K2 132.76(17) . . ?
C15A O16A K2 134.36(16) . 2_566 ?
K2 O16A K2 86.95(6) . 2_566 ?
C15A N17A C18A 123.6(2) . . ?
C15A N17A H17A 118.2 . . ?
C18A N17A H17A 118.2 . . ?
N17A C18A C20A 110.4(3) . . ?
N17A C18A C21A 110.8(2) . . ?
C20A C18A C21A 111.5(3) . . ?
N17A C18A C19A 104.9(2) . . ?
C20A C18A C19A 109.8(3) . . ?
C21A C18A C19A 109.3(3) . . ?
C18A C19A H19A 109.5 . . ?
C18A C19A H19B 109.5 . . ?
H19A C19A H19B 109.5 . . ?
C18A C19A H19C 109.5 . . ?
H19A C19A H19C 109.5 . . ?
H19B C19A H19C 109.5 . . ?
C18A C20A H20A 109.5 . . ?
C18A C20A H20B 109.5 . . ?
H20A C20A H20B 109.5 . . ?
C18A C20A H20C 109.5 . . ?
H20A C20A H20C 109.5 . . ?
H20B C20A H20C 109.5 . . ?
C18A C21A H21A 109.5 . . ?
C18A C21A H21B 109.5 . . ?
H21A C21A H21B 109.5 . . ?
C18A C21A H21C 109.5 . . ?
H21A C21A H21C 109.5 . . ?
H21B C21A H21C 109.5 . . ?
N1A C22A H22A 109.5 . . ?
N1A C22A H22B 109.5 . . ?
H22A C22A H22B 109.5 . . ?
N1A C22A H22C 109.5 . . ?
H22A C22A H22C 109.5 . . ?
H22B C22A H22C 109.5 . . ?
C24A O23A Fe1A 93.02(17) . . ?
C24A O23A K1 141.51(17) . 2_575 ?
Fe1A O23A K1 108.85(8) . 2_575 ?
O25A C24A O23A 120.4(2) . . ?
O25A C24A C26A 118.7(3) . . ?
O23A C24A C26A 120.9(3) . . ?
C24A O25A Fe1A 87.54(16) . . ?
C24A C26A H26A 109.5 . . ?
C24A C26A H26B 109.5 . . ?
H26A C26A H26B 109.5 . . ?
C24A C26A H26C 109.5 . . ?
H26A C26A H26C 109.5 . . ?
H26B C26A H26C 109.5 . . ?
N4B Fe1B N14B 123.08(9) . . ?
N4B Fe1B O23B 106.69(8) . . ?
N14B Fe1B O23B 130.20(9) . . ?
N4B Fe1B N1B 82.69(8) . . ?
N14B Fe1B N1B 83.09(8) . . ?
O23B Fe1B N1B 106.49(8) . . ?
N4B Fe1B O25B 107.83(8) . . ?
N14B Fe1B O25B 100.40(8) . . ?
O23B Fe1B O25B 59.19(7) . . ?
N1B Fe1B O25B 163.80(8) . . ?
C22B N1B C2B 110.0(2) . . ?
C22B N1B C12B 109.0(2) . . ?
C2B N1B C12B 113.1(2) . . ?
C22B N1B Fe1B 119.93(17) . . ?
C2B N1B Fe1B 101.00(15) . . ?
C12B N1B Fe1B 103.63(15) . . ?
N1B C2B C3B 110.8(2) . . ?
N1B C2B H2BA 109.5 . . ?
C3B C2B H2BA 109.5 . . ?
N1B C2B H2BB 109.5 . . ?
C3B C2B H2BB 109.5 . . ?
H2BA C2B H2BB 108.1 . . ?
N4B C3B C2B 108.0(2) . . ?
N4B C3B H3BA 110.1 . . ?
C2B C3B H3BA 110.1 . . ?
N4B C3B H3BB 110.1 . . ?
C2B C3B H3BB 110.1 . . ?
H3BA C3B H3BB 108.4 . . ?
C5B N4B C3B 115.4(2) . . ?
C5B N4B Fe1B 128.78(19) . . ?
C3B N4B Fe1B 113.66(16) . . ?
O6B C5B N4B 124.6(3) . . ?
O6B C5B N7B 121.2(2) . . ?
N4B C5B N7B 114.2(2) . . ?
C5B O6B K2 148.49(18) . . ?
C5B N7B C8B 125.6(2) . . ?
C5B N7B H7BA 117.2 . . ?
C8B N7B H7BA 117.2 . . ?
N7B C8B C11B 110.3(3) . . ?
N7B C8B C10B 110.5(3) . . ?
C11B C8B C10B 111.6(3) . . ?
N7B C8B C9B 106.1(2) . . ?
C11B C8B C9B 109.0(3) . . ?
C10B C8B C9B 109.1(3) . . ?
C8B C9B H9BA 109.5 . . ?
C8B C9B H9BB 109.5 . . ?
H9BA C9B H9BB 109.5 . . ?
C8B C9B H9BC 109.5 . . ?
H9BA C9B H9BC 109.5 . . ?
H9BB C9B H9BC 109.5 . . ?
C8B C10B H10D 109.5 . . ?
C8B C10B H10E 109.5 . . ?
H10D C10B H10E 109.5 . . ?
C8B C10B H10F 109.5 . . ?
H10D C10B H10F 109.5 . . ?
H10E C10B H10F 109.5 . . ?
C8B C11B H11D 109.5 . . ?
C8B C11B H11E 109.5 . . ?
H11D C11B H11E 109.5 . . ?
C8B C11B H11F 109.5 . . ?
H11D C11B H11F 109.5 . . ?
H11E C11B H11F 109.5 . . ?
N1B C12B C13B 112.2(2) . . ?
N1B C12B H12C 109.2 . . ?
C13B C12B H12C 109.2 . . ?
N1B C12B H12D 109.2 . . ?
C13B C12B H12D 109.2 . . ?
H12C C12B H12D 107.9 . . ?
N14B C13B C12B 109.6(2) . . ?
N14B C13B H13C 109.8 . . ?
C12B C13B H13C 109.8 . . ?
N14B C13B H13D 109.8 . . ?
C12B C13B H13D 109.8 . . ?
H13C C13B H13D 108.2 . . ?
C15B N14B C13B 114.2(2) . . ?
C15B N14B Fe1B 128.71(17) . . ?
C13B N14B Fe1B 113.16(15) . . ?
O16B C15B N14B 124.7(3) . . ?
O16B C15B N17B 120.4(2) . . ?
N14B C15B N17B 114.9(2) . . ?
C15B O16B K1 131.44(19) . 1_655 ?
C15B O16B K1 134.04(19) . 2_575 ?
K1 O16B K1 90.54(6) 1_655 2_575 ?
C15B N17B C18B 126.9(3) . . ?
C15B N17B H17B 116.5 . . ?
C18B N17B H17B 116.5 . . ?
N17B C18B C21B 112.0(3) . . ?
N17B C18B C20B 110.2(3) . . ?
C21B C18B C20B 110.5(4) . . ?
N17B C18B C19B 105.6(3) . . ?
C21B C18B C19B 111.5(5) . . ?
C20B C18B C19B 106.8(4) . . ?
C18B C19B H19D 109.5 . . ?
C18B C19B H19E 109.5 . . ?
H19D C19B H19E 109.5 . . ?
C18B C19B H19F 109.5 . . ?
H19D C19B H19F 109.5 . . ?
H19E C19B H19F 109.5 . . ?
C18B C20B H20D 109.5 . . ?
C18B C20B H20E 109.5 . . ?
H20D C20B H20E 109.5 . . ?
C18B C20B H20F 109.5 . . ?
H20D C20B H20F 109.5 . . ?
H20E C20B H20F 109.5 . . ?
C18B C21B H21D 109.5 . . ?
C18B C21B H21E 109.5 . . ?
H21D C21B H21E 109.5 . . ?
C18B C21B H21F 109.5 . . ?
H21D C21B H21F 109.5 . . ?
H21E C21B H21F 109.5 . . ?
N1B C22B H22D 109.5 . . ?
N1B C22B H22E 109.5 . . ?
H22D C22B H22E 109.5 . . ?
N1B C22B H22F 109.5 . . ?
H22D C22B H22F 109.5 . . ?
H22E C22B H22F 109.5 . . ?
C24B O23B Fe1B 92.64(16) . . ?
C24B O23B K2 146.79(17) . 2_666 ?
Fe1B O23B K2 118.47(8) . 2_666 ?
O25B C24B O23B 120.3(2) . . ?
O25B C24B C26B 119.9(3) . . ?
O23B C24B C26B 119.8(2) . . ?
C24B O25B Fe1B 87.75(16) . . ?
C24B C26B H26D 109.5 . . ?
C24B C26B H26E 109.5 . . ?
H26D C26B H26E 109.5 . . ?
C24B C26B H26F 109.5 . . ?
H26D C26B H26F 109.5 . . ?
H26E C26B H26F 109.5 . . ?

loop_
_geom_bond_atom_site_label_1
_geom_bond_atom_site_label_2
_geom_bond_distance
_geom_bond_site_symmetry_2
_geom_bond_publ_flag
K1 O6A 2.569(2) . ?
K1 O16B 2.610(2) 1_455 ?
K1 O16B 2.656(2) 2_575 ?
K1 O23A 2.721(2) 2_575 ?
K2 O6B 2.550(2) . ?
K2 O16A 2.615(2) . ?
K2 O23B 2.683(2) 2_666 ?
K2 O16A 2.6927(19) 2_566 ?
Fe1A N4A 2.010(2) . ?
Fe1A N14A 2.037(2) . ?
Fe1A O23A 2.1600(19) . ?
Fe1A N1A 2.207(2) . ?
Fe1A O25A 2.284(2) . ?
N1A C22A 1.475(4) . ?
N1A C12A 1.481(3) . ?
N1A C2A 1.484(3) . ?
C2A C3A 1.525(4) . ?
C2A H2AA 0.9900 . ?
C2A H2AB 0.9900 . ?
C3A N4A 1.468(3) . ?
C3A H3AA 0.9900 . ?
C3A H3AB 0.9900 . ?
N4A C5A 1.346(4) . ?
C5A O6A 1.257(3) . ?
C5A N7A 1.388(4) . ?
N7A C8A 1.472(4) . ?
N7A H7AA 0.8800 . ?
C8A C11A 1.515(5) . ?
C8A C10A 1.525(4) . ?
C8A C9A 1.533(5) . ?
C9A H9AA 0.9800 . ?
C9A H9AB 0.9800 . ?
C9A H9AC 0.9800 . ?
C10A H10A 0.9800 . ?
C10A H10B 0.9800 . ?
C10A H10C 0.9800 . ?
C11A H11A 0.9800 . ?
C11A H11B 0.9800 . ?
C11A H11C 0.9800 . ?
C12A C13A 1.529(4) . ?
C12A H12A 0.9900 . ?
C12A H12B 0.9900 . ?
C13A N14A 1.466(3) . ?
C13A H13A 0.9900 . ?
C13A H13B 0.9900 . ?
N14A C15A 1.338(3) . ?
C15A O16A 1.268(3) . ?
C15A N17A 1.381(3) . ?
O16A K2 2.6927(19) 2_566 ?
N17A C18A 1.481(3) . ?
N17A H17A 0.8800 . ?
C18A C20A 1.515(5) . ?
C18A C21A 1.520(4) . ?
C18A C19A 1.529(4) . ?
C19A H19A 0.9800 . ?
C19A H19B 0.9800 . ?
C19A H19C 0.9800 . ?
C20A H20A 0.9800 . ?
C20A H20B 0.9800 . ?
C20A H20C 0.9800 . ?
C21A H21A 0.9800 . ?
C21A H21B 0.9800 . ?
C21A H21C 0.9800 . ?
C22A H22A 0.9800 . ?
C22A H22B 0.9800 . ?
C22A H22C 0.9800 . ?
O23A C24A 1.265(4) . ?
O23A K1 2.721(2) 2_575 ?
C24A O25A 1.259(4) . ?
C24A C26A 1.506(4) . ?
C26A H26A 0.9800 . ?
C26A H26B 0.9800 . ?
C26A H26C 0.9800 . ?
Fe1B N4B 2.019(2) . ?
Fe1B N14B 2.023(2) . ?
Fe1B O23B 2.155(2) . ?
Fe1B N1B 2.206(2) . ?
Fe1B O25B 2.272(2) . ?
N1B C22B 1.472(3) . ?
N1B C2B 1.480(3) . ?
N1B C12B 1.483(3) . ?
C2B C3B 1.529(3) . ?
C2B H2BA 0.9900 . ?
C2B H2BB 0.9900 . ?
C3B N4B 1.458(3) . ?
C3B H3BA 0.9900 . ?
C3B H3BB 0.9900 . ?
N4B C5B 1.351(3) . ?
C5B O6B 1.254(3) . ?
C5B N7B 1.378(4) . ?
N7B C8B 1.471(4) . ?
N7B H7BA 0.8800 . ?
C8B C11B 1.517(5) . ?
C8B C10B 1.521(5) . ?
C8B C9B 1.536(4) . ?
C9B H9BA 0.9800 . ?
C9B H9BB 0.9800 . ?
C9B H9BC 0.9800 . ?
C10B H10D 0.9800 . ?
C10B H10E 0.9800 . ?
C10B H10F 0.9800 . ?
C11B H11D 0.9800 . ?
C11B H11E 0.9800 . ?
C11B H11F 0.9800 . ?
C12B C13B 1.517(3) . ?
C12B H12C 0.9900 . ?
C12B H12D 0.9900 . ?
C13B N14B 1.467(3) . ?
C13B H13C 0.9900 . ?
C13B H13D 0.9900 . ?
N14B C15B 1.343(3) . ?
C15B O16B 1.264(3) . ?
C15B N17B 1.367(4) . ?
O16B K1 2.610(2) 1_655 ?
O16B K1 2.656(2) 2_575 ?
N17B C18B 1.462(4) . ?
N17B H17B 0.8800 . ?
C18B C21B 1.491(6) . ?
C18B C20B 1.516(5) . ?
C18B C19B 1.520(6) . ?
C19B H19D 0.9800 . ?
C19B H19E 0.9800 . ?
C19B H19F 0.9800 . ?
C20B H20D 0.9800 . ?
C20B H20E 0.9800 . ?
C20B H20F 0.9800 . ?
C21B H21D 0.9800 . ?
C21B H21E 0.9800 . ?
C21B H21F 0.9800 . ?
C22B H22D 0.9800 . ?
C22B H22E 0.9800 . ?
C22B H22F 0.9800 . ?
O23B C24B 1.270(3) . ?
O23B K2 2.683(2) 2_666 ?
C24B O25B 1.253(3) . ?
C24B C26B 1.502(4) . ?
C26B H26D 0.9800 . ?
C26B H26E 0.9800 . ?
C26B H26F 0.9800 . ?

loop_
_geom_hbond_atom_site_label_D
_geom_hbond_atom_site_label_H
_geom_hbond_atom_site_label_A
_geom_hbond_distance_DH
_geom_hbond_distance_HA
_geom_hbond_distance_DA
_geom_hbond_angle_DHA
_geom_hbond_site_symmetry_A
N7A H7AA O25A 0.88 2.32 3.005(3) 134.4 .
N17A H17A O25A 0.88 2.51 2.957(3) 111.9 .
N7B H7BA O25B 0.88 2.50 3.071(3) 123.2 .
N17B H17B O25B 0.88 2.12 2.894(3) 146.4 .

loop_
_geom_torsion_atom_site_label_1
_geom_torsion_atom_site_label_2
_geom_torsion_atom_site_label_3
_geom_torsion_atom_site_label_4
_geom_torsion
_geom_torsion_site_symmetry_1
_geom_torsion_site_symmetry_2
_geom_torsion_site_symmetry_3
_geom_torsion_site_symmetry_4
_geom_torsion_publ_flag
N4A Fe1A N1A C22A -134.95(18) . . . . ?
N14A Fe1A N1A C22A 96.30(18) . . . . ?
O23A Fe1A N1A C22A -30.32(19) . . . . ?
O25A Fe1A N1A C22A -6.0(4) . . . . ?
N4A Fe1A N1A C12A 104.24(17) . . . . ?
N14A Fe1A N1A C12A -24.52(16) . . . . ?
O23A Fe1A N1A C12A -151.13(15) . . . . ?
O25A Fe1A N1A C12A -126.8(3) . . . . ?
N4A Fe1A N1A C2A -12.32(16) . . . . ?
N14A Fe1A N1A C2A -141.07(17) . . . . ?
O23A Fe1A N1A C2A 92.32(16) . . . . ?
O25A Fe1A N1A C2A 116.7(3) . . . . ?
C22A N1A C2A C3A 161.5(2) . . . . ?
C12A N1A C2A C3A -75.2(3) . . . . ?
Fe1A N1A C2A C3A 34.2(2) . . . . ?
N1A C2A C3A N4A -46.8(3) . . . . ?
C2A C3A N4A C5A -163.6(2) . . . . ?
C2A C3A N4A Fe1A 34.2(3) . . . . ?
N14A Fe1A N4A C5A -95.6(2) . . . . ?
O23A Fe1A N4A C5A 82.7(2) . . . . ?
N1A Fe1A N4A C5A -171.0(2) . . . . ?
O25A Fe1A N4A C5A 21.2(3) . . . . ?
N14A Fe1A N4A C3A 63.3(2) . . . . ?
O23A Fe1A N4A C3A -118.47(18) . . . . ?
N1A Fe1A N4A C3A -12.11(18) . . . . ?
O25A Fe1A N4A C3A -179.97(17) . . . . ?
C3A N4A C5A O6A -0.9(4) . . . . ?
Fe1A N4A C5A O6A 157.6(2) . . . . ?
C3A N4A C5A N7A 175.7(2) . . . . ?
Fe1A N4A C5A N7A -25.8(4) . . . . ?
N4A C5A O6A K1 16.1(5) . . . . ?
N7A C5A O6A K1 -160.4(2) . . . . ?
O16B K1 O6A C5A -79.7(3) 1_455 . . . ?
O16B K1 O6A C5A -170.8(3) 2_575 . . . ?
O23A K1 O6A C5A 62.5(3) 2_575 . . . ?
O6A C5A N7A C8A -23.9(4) . . . . ?
N4A C5A N7A C8A 159.3(3) . . . . ?
C5A N7A C8A C11A -53.1(4) . . . . ?
C5A N7A C8A C10A 71.0(4) . . . . ?
C5A N7A C8A C9A -171.8(3) . . . . ?
C22A N1A C12A C13A -77.5(3) . . . . ?
C2A N1A C12A C13A 159.3(2) . . . . ?
Fe1A N1A C12A C13A 48.2(2) . . . . ?
N1A C12A C13A N14A -54.2(3) . . . . ?
C12A C13A N14A C15A -150.2(2) . . . . ?
C12A C13A N14A Fe1A 30.1(3) . . . . ?
N4A Fe1A N14A C15A 101.0(2) . . . . ?
O23A Fe1A N14A C15A -76.9(3) . . . . ?
N1A Fe1A N14A C15A 177.1(3) . . . . ?
O25A Fe1A N14A C15A -17.9(3) . . . . ?
N4A Fe1A N14A C13A -79.3(2) . . . . ?
O23A Fe1A N14A C13A 102.84(19) . . . . ?
N1A Fe1A N14A C13A -3.20(18) . . . . ?
O25A Fe1A N14A C13A 161.79(18) . . . . ?
C13A N14A C15A O16A -5.7(4) . . . . ?
Fe1A N14A C15A O16A 173.97(19) . . . . ?
C13A N14A C15A N17A 170.4(2) . . . . ?
Fe1A N14A C15A N17A -9.9(4) . . . . ?
N14A C15A O16A K2 -62.7(3) . . . . ?
N17A C15A O16A K2 121.4(2) . . . . ?
N14A C15A O16A K2 80.7(3) . . . 2_566 ?
N17A C15A O16A K2 -95.2(3) . . . 2_566 ?
O6B K2 O16A C15A 32.9(2) . . . . ?
O23B K2 O16A C15A -113.6(2) 2_666 . . . ?
O16A K2 O16A C15A 154.7(2) 2_566 . . . ?
O6B K2 O16A K2 -121.83(6) . . . 2_566 ?
O23B K2 O16A K2 91.68(6) 2_666 . . 2_566 ?
O16A K2 O16A K2 0.0 2_566 . . 2_566 ?
O16A C15A N17A C18A -33.1(4) . . . . ?
N14A C15A N17A C18A 150.6(3) . . . . ?
C15A N17A C18A C20A -50.8(4) . . . . ?
C15A N17A C18A C21A 73.2(4) . . . . ?
C15A N17A C18A C19A -169.1(3) . . . . ?
N4A Fe1A O23A C24A -100.43(16) . . . . ?
N14A Fe1A O23A C24A 77.83(18) . . . . ?
N1A Fe1A O23A C24A 171.33(15) . . . . ?
O25A Fe1A O23A C24A -1.47(15) . . . . ?
N4A Fe1A O23A K1 47.38(10) . . . 2_575 ?
N14A Fe1A O23A K1 -134.36(9) . . . 2_575 ?
N1A Fe1A O23A K1 -40.86(10) . . . 2_575 ?
O25A Fe1A O23A K1 146.34(11) . . . 2_575 ?
Fe1A O23A C24A O25A 2.6(3) . . . . ?
K1 O23A C24A O25A -123.2(3) 2_575 . . . ?
Fe1A O23A C24A C26A -177.1(2) . . . . ?
K1 O23A C24A C26A 57.0(4) 2_575 . . . ?
O23A C24A O25A Fe1A -2.5(2) . . . . ?
C26A C24A O25A Fe1A 177.3(2) . . . . ?
N4A Fe1A O25A C24A 100.80(16) . . . . ?
N14A Fe1A O25A C24A -125.71(16) . . . . ?
O23A Fe1A O25A C24A 1.47(15) . . . . ?
N1A Fe1A O25A C24A -25.9(4) . . . . ?
N4B Fe1B N1B C22B -95.74(19) . . . . ?
N14B Fe1B N1B C22B 139.5(2) . . . . ?
O23B Fe1B N1B C22B 9.6(2) . . . . ?
O25B Fe1B N1B C22B 35.9(4) . . . . ?
N4B Fe1B N1B C2B 25.22(14) . . . . ?
N14B Fe1B N1B C2B -99.52(15) . . . . ?
O23B Fe1B N1B C2B 130.52(14) . . . . ?
O25B Fe1B N1B C2B 156.9(2) . . . . ?
N4B Fe1B N1B C12B 142.52(17) . . . . ?
N14B Fe1B N1B C12B 17.77(16) . . . . ?
O23B Fe1B N1B C12B -112.18(16) . . . . ?
O25B Fe1B N1B C12B -85.8(3) . . . . ?
C22B N1B C2B C3B 79.6(3) . . . . ?
C12B N1B C2B C3B -158.2(2) . . . . ?
Fe1B N1B C2B C3B -48.1(2) . . . . ?
N1B C2B C3B N4B 53.3(3) . . . . ?
C2B C3B N4B C5B 167.0(2) . . . . ?
C2B C3B N4B Fe1B -28.2(3) . . . . ?
N14B Fe1B N4B C5B -119.2(2) . . . . ?
O23B Fe1B N4B C5B 58.9(2) . . . . ?
N1B Fe1B N4B C5B 164.0(2) . . . . ?
O25B Fe1B N4B C5B -3.4(2) . . . . ?
N14B Fe1B N4B C3B 78.51(19) . . . . ?
O23B Fe1B N4B C3B -103.38(17) . . . . ?
N1B Fe1B N4B C3B 1.71(17) . . . . ?
O25B Fe1B N4B C3B -165.65(16) . . . . ?
C3B N4B C5B O6B 7.1(4) . . . . ?
Fe1B N4B C5B O6B -154.9(2) . . . . ?
C3B N4B C5B N7B -171.1(2) . . . . ?
Fe1B N4B C5B N7B 26.8(3) . . . . ?
N4B C5B O6B K2 -17.9(5) . . . . ?
N7B C5B O6B K2 160.3(2) . . . . ?
O16A K2 O6B C5B -50.6(4) . . . . ?
O23B K2 O6B C5B 88.4(4) 2_666 . . . ?
O16A K2 O6B C5B -154.0(3) 2_566 . . . ?
O6B C5B N7B C8B 17.5(4) . . . . ?
N4B C5B N7B C8B -164.2(3) . . . . ?
C5B N7B C8B C11B -67.6(4) . . . . ?
C5B N7B C8B C10B 56.4(4) . . . . ?
C5B N7B C8B C9B 174.5(3) . . . . ?
C22B N1B C12B C13B -168.5(2) . . . . ?
C2B N1B C12B C13B 68.8(3) . . . . ?
Fe1B N1B C12B C13B -39.7(2) . . . . ?
N1B C12B C13B N14B 48.5(3) . . . . ?
C12B C13B N14B C15B 169.7(2) . . . . ?
C12B C13B N14B Fe1B -30.7(3) . . . . ?
N4B Fe1B N14B C15B 86.5(3) . . . . ?
O23B Fe1B N14B C15B -91.1(3) . . . . ?
N1B Fe1B N14B C15B 163.1(3) . . . . ?
O25B Fe1B N14B C15B -32.9(3) . . . . ?
N4B Fe1B N14B C13B -69.5(2) . . . . ?
O23B Fe1B N14B C13B 112.89(18) . . . . ?
N1B Fe1B N14B C13B 7.10(17) . . . . ?
O25B Fe1B N14B C13B 171.10(17) . . . . ?
C13B N14B C15B O16B 7.8(4) . . . . ?
Fe1B N14B C15B O16B -147.9(2) . . . . ?
C13B N14B C15B N17B -169.5(3) . . . . ?
Fe1B N14B C15B N17B 34.7(4) . . . . ?
N14B C15B O16B K1 -89.4(3) . . . 1_655 ?
N17B C15B O16B K1 87.8(3) . . . 1_655 ?
N14B C15B O16B K1 61.2(4) . . . 2_575 ?
N17B C15B O16B K1 -121.6(3) . . . 2_575 ?
O16B C15B N17B C18B 11.5(6) . . . . ?
N14B C15B N17B C18B -171.1(3) . . . . ?
C15B N17B C18B C21B 56.3(6) . . . . ?
C15B N17B C18B C20B -67.2(5) . . . . ?
C15B N17B C18B C19B 177.9(5) . . . . ?
N4B Fe1B O23B C24B -102.73(16) . . . . ?
N14B Fe1B O23B C24B 75.19(18) . . . . ?
N1B Fe1B O23B C24B 170.12(15) . . . . ?
O25B Fe1B O23B C24B -1.58(14) . . . . ?
N4B Fe1B O23B K2 65.19(11) . . . 2_666 ?
N14B Fe1B O23B K2 -116.89(11) . . . 2_666 ?
N1B Fe1B O23B K2 -21.96(11) . . . 2_666 ?
O25B Fe1B O23B K2 166.34(12) . . . 2_666 ?
Fe1B O23B C24B O25B 2.9(3) . . . . ?
K2 O23B C24B O25B -157.5(2) 2_666 . . . ?
Fe1B O23B C24B C26B -177.4(2) . . . . ?
K2 O23B C24B C26B 22.2(5) 2_666 . . . ?
O23B C24B O25B Fe1B -2.7(2) . . . . ?
C26B C24B O25B Fe1B 177.6(2) . . . . ?
N4B Fe1B O25B C24B 100.77(16) . . . . ?
N14B Fe1B O25B C24B -129.29(15) . . . . ?
O23B Fe1B O25B C24B 1.60(14) . . . . ?
N1B Fe1B O25B C24B -28.1(3) . . . . ?
